data_2019650
loop_
_publ_author_name
'Lv, Hong-Mei'
'Wang, Su-Na'
'Li, Da-Cheng'
'Dou, Jian-Min'

_publ_section_title
;
 A one-dimensional coordination polymer with a capped [Cu~4~O~4~] cubane
 core assembled from 2-(hydroxymethyl)pyridine
;
_journal_coeditor_code BG3179
_journal_issue 9
_journal_name_full 'Acta Crystallographica Section C'
_journal_page_first
;
;
_journal_paper_doi 10.1107/S2053229614016581
_journal_volume 70
_journal_year 2014
_chemical_formula_iupac '[Cu4 (C6 H6 N O)4 (C2 H3 O2)2 (C2 N3)2] , C2 H3 N'
_chemical_formula_moiety 'C32 H30 Cu4 N10 O8, C2 H3 N'
_chemical_formula_sum 'C34 H33 Cu4 N11 O8'
_chemical_formula_weight 977.87
_chemical_name_systematic
'<i>catena</i>-Poly[[[di-\m~2~-acetato-1:2\k^2^<i>O</i>:<i>O</i>';3:4\k^2^<i>O</i>:<i>O</i>'-tetrakis[\m~3~-(pyridin-2-yl)methanolato-\k^2^<i>N</i>:<i>O</i>]-1:2:4\k^4^<i>N</i>,<i>O</i>:<i>O</i>:<i>O</i>;2:3:4\k^4^<i>N</i>,<i>O</i>:<i>O</i>:<i>O</i>;1:2:3\k^4^<i>O</i>:<i>O</i>:<i>N</i>,<i>O</i>;1:3:4\k^4^<i>O</i>:<i>O</i>:<i>N</i>,<i>O</i>-tetracopper(II)]-di-\m~2~-diacetamidato-1:4'\k^2^<i>N</i>^1^:<i>N</i>^5^;3:2'\k^2^<i>N</i>^1^:<i>N</i>^5^] acetonitrile monosolvate]'
_space_group_IT_number 4
_symmetry_cell_setting monoclinic
_symmetry_space_group_name_Hall 'P 2yb'
_symmetry_space_group_name_H-M 'P 1 21 1'
_atom_sites_solution_hydrogens geom
_atom_sites_solution_primary direct
_atom_sites_solution_secondary difmap
_audit_creation_method SHELXL97
_cell_angle_alpha 90.00
_cell_angle_beta 118.437(2)
_cell_angle_gamma 90.00
_cell_formula_units_Z 2
_cell_length_a 10.3160(10)
_cell_length_b 19.7793(19)
_cell_length_c 10.6749(11)
_cell_measurement_reflns_used 5178
_cell_measurement_temperature 298(2)
_cell_measurement_theta_max 27.027
_cell_measurement_theta_min 2.401
_cell_volume 1915.3(3)
_computing_cell_refinement 'SAINT (Bruker, 2004)'
_computing_data_collection 'SMART (Bruker, 2004)'
_computing_data_reduction 'SAINT (Bruker, 2004)'
_computing_molecular_graphics 'SHELXTL (Sheldrick, 2008)'
_computing_publication_material 'SHELXTL (Sheldrick, 2008)'
_computing_structure_refinement 'SHELXL97 (Sheldrick, 2008)'
_computing_structure_solution 'SHELXS97 (Sheldrick, 2008)'
_diffrn_ambient_temperature 298(2)
_diffrn_measured_fraction_theta_full 1.000
_diffrn_measured_fraction_theta_max 0.980
_diffrn_measurement_device_type 'Bruker SMART CCD area-detector'
_diffrn_measurement_method '\f and \w'
_diffrn_radiation_monochromator graphite
_diffrn_radiation_source 'fine-focus sealed tube'
_diffrn_radiation_type MoK\a
_diffrn_radiation_wavelength 0.71073
_diffrn_reflns_av_R_equivalents 0.0411
_diffrn_reflns_av_sigmaI/netI 0.0745
_diffrn_reflns_limit_h_max 13
_diffrn_reflns_limit_h_min -13
_diffrn_reflns_limit_k_max 26
_diffrn_reflns_limit_k_min -25
_diffrn_reflns_limit_l_max 6
_diffrn_reflns_limit_l_min -14
_diffrn_reflns_number 12122
_diffrn_reflns_theta_full 26.00
_diffrn_reflns_theta_max 28.34
_diffrn_reflns_theta_min 2.40
_exptl_absorpt_coefficient_mu 2.256
_exptl_absorpt_correction_T_max 0.6487
_exptl_absorpt_correction_T_min 0.4300
_exptl_absorpt_correction_type multi-scan
_exptl_absorpt_process_details '(SADABS; Bruker, 2004)'
_exptl_crystal_colour blue
_exptl_crystal_density_diffrn 1.696
_exptl_crystal_density_method 'not measured'
_exptl_crystal_description block
_exptl_crystal_F_000 988
_exptl_crystal_size_max 0.45
_exptl_crystal_size_mid 0.38
_exptl_crystal_size_min 0.21
_refine_diff_density_max 0.607
_refine_diff_density_min -0.607
_refine_ls_abs_structure_details 'Flack (1983), with 3893 Friedel pairs'
_refine_ls_abs_structure_Flack 0.020(15)
_refine_ls_extinction_method none
_refine_ls_goodness_of_fit_ref 1.050
_refine_ls_hydrogen_treatment constr
_refine_ls_matrix_type full
_refine_ls_number_parameters 517
_refine_ls_number_reflns 8708
_refine_ls_number_restraints 1
_refine_ls_restrained_S_all 1.050
_refine_ls_R_factor_all 0.0621
_refine_ls_R_factor_gt 0.0467
_refine_ls_shift/su_max 0.004
_refine_ls_shift/su_mean 0.000
_refine_ls_structure_factor_coef Fsqd
_refine_ls_weighting_details 'calc w = 1/[\s^2^(Fo^2^)+(0.0497P)^2^+0.2828P] where P=(Fo^2^+2Fc^2^)/3'
_refine_ls_weighting_scheme calc
_refine_ls_wR_factor_gt 0.1078
_refine_ls_wR_factor_ref 0.1160
_reflns_number_gt 7116
_reflns_number_total 8708
_reflns_threshold_expression I>2/s(I)
_cod_data_source_file bg3179sup1.cf
_cod_data_source_block I
_cod_original_sg_symbol_H-M 'P 21'
_cod_database_code 2019650
_cod_database_fobs_code 2019650

loop_
_symmetry_equiv_pos_as_xyz
'x, y, z'
'-x, y+1/2, -z'

loop_
_atom_site_type_symbol
_atom_site_label
_atom_site_fract_x
_atom_site_fract_y
_atom_site_fract_z
_atom_site_U_iso_or_equiv
_atom_site_adp_type
_atom_site_calc_flag
_atom_site_refinement_flags
_atom_site_occupancy
_atom_site_symmetry_multiplicity
Cu Cu1 0.65254(6) 0.97572(3) 0.15263(6) 0.02925(15) Uani d . 1 1
Cu Cu2 0.96465(7) 0.91677(3) 0.28746(7) 0.03010(15) Uani d . 1 1
Cu Cu3 0.81423(7) 0.99751(3) -0.04408(6) 0.02986(15) Uani d . 1 1
Cu Cu4 0.97134(7) 1.07710(3) 0.24063(7) 0.03396(16) Uani d . 1 1
N N1 0.8496(5) 0.9119(2) -0.1243(4) 0.0313(9) Uani d . 1 1
N N2 1.0909(5) 0.8599(2) 0.2332(5) 0.0332(10) Uani d . 1 1
N N3 0.5790(6) 1.0192(3) -0.2445(5) 0.0523(15) Uani d . 1 1
N N4 0.3660(7) 1.0934(3) -0.3473(6) 0.075(2) Uani d . 1 1
N N5 0.4516(5) 0.9736(3) -0.0090(5) 0.0465(13) Uani d . 1 1
N N6 0.2252(6) 0.9526(5) -0.2243(6) 0.089(3) Uani d . 1 1
N N7 0.1744(7) 0.9255(3) -0.4654(6) 0.0606(16) Uani d . 1 1
N N8 0.6019(5) 1.0352(2) 0.2743(5) 0.0334(10) Uani d . 1 1
N N9 0.8652(5) 1.1586(2) 0.2604(4) 0.0320(10) Uani d . 1 1
N N10 0.1541(5) 1.0938(3) -0.5835(6) 0.0505(14) Uani d . 1 1
N N11 0.4719(15) 0.7845(7) 0.5377(13) 0.163(6) Uani d . 1 1
O O1 0.9220(5) 1.0546(2) -0.1129(5) 0.0478(11) Uani d . 1 1
O O2 1.0551(6) 1.1219(3) 0.0776(6) 0.0689(15) Uani d . 1 1
O O3 0.8794(4) 0.8387(2) 0.3343(4) 0.0404(10) Uani d . 1 1
O O4 0.6443(5) 0.8716(2) 0.2489(5) 0.0468(10) Uani d . 1 1
O O5 0.7398(4) 0.93249(19) 0.0455(4) 0.0321(9) Uani d . 1 1
O O6 1.0324(3) 0.98834(19) 0.2062(4) 0.0299(8) Uani d . 1 1
O O7 0.7819(4) 1.06523(18) 0.0697(4) 0.0328(8) Uani d . 1 1
O O8 0.8512(4) 0.98706(19) 0.3164(3) 0.0288(8) Uani d . 1 1
C C1 0.6906(7) 0.8729(3) -0.0344(6) 0.0407(14) Uani d . 1 1
H H1A 0.5883 0.8779 -0.1060 0.049 Uiso calc R 1 1
H H1B 0.6974 0.8357 0.0275 0.049 Uiso calc R 1 1
C C2 0.7826(6) 0.8583(3) -0.1047(5) 0.0347(12) Uani d . 1 1
C C3 0.7990(9) 0.7946(3) -0.1484(7) 0.0562(18) Uani d . 1 1
H H3 0.7518 0.7575 -0.1343 0.067 Uiso calc R 1 1
C C4 0.8869(10) 0.7865(4) -0.2136(9) 0.069(2) Uani d . 1 1
H H4 0.9002 0.7441 -0.2432 0.083 Uiso calc R 1 1
C C5 0.9526(9) 0.8417(4) -0.2333(9) 0.070(2) Uani d . 1 1
H H5 1.0108 0.8373 -0.2778 0.084 Uiso calc R 1 1
C C6 0.9334(7) 0.9045(3) -0.1875(6) 0.0451(15) Uani d . 1 1
H H6 0.9796 0.9421 -0.2009 0.054 Uiso calc R 1 1
C C7 1.1670(6) 0.9726(3) 0.2085(7) 0.0432(14) Uani d . 1 1
H H7A 1.2488 0.9893 0.2958 0.052 Uiso calc R 1 1
H H7B 1.1709 0.9940 0.1286 0.052 Uiso calc R 1 1
C C8 1.1786(6) 0.8969(3) 0.1996(5) 0.0347(12) Uani d . 1 1
C C9 1.2745(7) 0.8659(4) 0.1615(7) 0.0472(15) Uani d . 1 1
H H9 1.3352 0.8917 0.1379 0.057 Uiso calc R 1 1
C C10 1.2796(8) 0.7963(4) 0.1586(8) 0.061(2) Uani d . 1 1
H H10 1.3439 0.7747 0.1333 0.073 Uiso calc R 1 1
C C11 1.1887(8) 0.7591(4) 0.1936(8) 0.0599(19) Uani d . 1 1
H H11 1.1903 0.7121 0.1921 0.072 Uiso calc R 1 1
C C12 1.0954(7) 0.7926(3) 0.2307(7) 0.0434(14) Uani d . 1 1
H H12 1.0339 0.7677 0.2546 0.052 Uiso calc R 1 1
C C13 0.7119(9) 0.7621(4) 0.3446(11) 0.080(3) Uani d . 1 1
H H13A 0.7571 0.7588 0.4465 0.120 Uiso calc R 1 1
H H13B 0.7500 0.7273 0.3086 0.120 Uiso calc R 1 1
H H13C 0.6071 0.7570 0.3046 0.120 Uiso calc R 1 1
C C14 0.7455(6) 0.8299(3) 0.3043(6) 0.0373(12) Uani d . 1 1
C C15 1.1001(10) 1.1243(4) -0.1319(12) 0.087(3) Uani d . 1 1
H H15A 1.1555 1.1644 -0.0875 0.131 Uiso calc R 1 1
H H15B 1.0284 1.1343 -0.2284 0.131 Uiso calc R 1 1
H H15C 1.1656 1.0897 -0.1313 0.131 Uiso calc R 1 1
C C16 1.0201(8) 1.0992(4) -0.0482(8) 0.0564(17) Uani d . 1 1
C C17 0.4765(7) 1.0514(3) -0.2992(6) 0.0402(13) Uani d . 1 1
C C18 0.2565(6) 1.0900(3) -0.4740(6) 0.0408(14) Uani d . 1 1
C C19 0.3495(6) 0.9626(3) -0.1144(6) 0.0403(14) Uani d . 1 1
C C20 0.2072(7) 0.9390(3) -0.3507(6) 0.0436(14) Uani d . 1 1
C C21 0.8434(6) 0.9978(3) 0.4428(5) 0.0378(12) Uani d . 1 1
H H21A 0.9314 1.0210 0.5119 0.045 Uiso calc R 1 1
H H21B 0.8370 0.9548 0.4832 0.045 Uiso calc R 1 1
C C22 0.7104(6) 1.0395(3) 0.4098(5) 0.0345(12) Uani d . 1 1
C C23 0.6954(7) 1.0798(4) 0.5097(7) 0.0504(16) Uani d . 1 1
H H23 0.7696 1.0809 0.6039 0.060 Uiso calc R 1 1
C C24 0.5695(9) 1.1178(4) 0.4671(8) 0.0590(19) Uani d . 1 1
H H24 0.5591 1.1460 0.5314 0.071 Uiso calc R 1 1
C C25 0.4575(8) 1.1134(4) 0.3261(8) 0.0553(18) Uani d . 1 1
H H25 0.3713 1.1384 0.2956 0.066 Uiso calc R 1 1
C C26 0.4764(7) 1.0717(3) 0.2328(7) 0.0420(13) Uani d . 1 1
H H26 0.4015 1.0683 0.1392 0.050 Uiso calc R 1 1
C C27 0.7008(7) 1.1247(3) 0.0206(6) 0.0373(13) Uani d . 1 1
H H27A 0.5963 1.1143 -0.0260 0.045 Uiso calc R 1 1
H H27B 0.7232 1.1460 -0.0487 0.045 Uiso calc R 1 1
C C28 0.7374(6) 1.1720(3) 0.1423(6) 0.0329(12) Uani d . 1 1
C C29 0.6479(7) 1.2253(3) 0.1385(7) 0.0479(15) Uani d . 1 1
H H29 0.5597 1.2340 0.0565 0.058 Uiso calc R 1 1
C C30 0.6911(8) 1.2650(3) 0.2570(8) 0.0557(18) Uani d . 1 1
H H30 0.6323 1.3008 0.2563 0.067 Uiso calc R 1 1
C C31 0.8218(8) 1.2515(3) 0.3767(7) 0.0480(15) Uani d . 1 1
H H31 0.8536 1.2781 0.4579 0.058 Uiso calc R 1 1
C C32 0.9038(7) 1.1983(3) 0.3740(6) 0.0439(14) Uani d . 1 1
H H32 0.9917 1.1890 0.4558 0.053 Uiso calc R 1 1
C C33 0.5351(11) 0.9057(5) 0.5091(9) 0.088(3) Uani d . 1 1
H H33A 0.5635 0.9072 0.4356 0.132 Uiso calc R 1 1
H H33B 0.6151 0.9216 0.5970 0.132 Uiso calc R 1 1
H H33C 0.4505 0.9340 0.4830 0.132 Uiso calc R 1 1
C C34 0.5005(11) 0.8391(6) 0.5265(9) 0.084(3) Uani d . 1 1

loop_
_atom_site_aniso_label
_atom_site_aniso_U_11
_atom_site_aniso_U_22
_atom_site_aniso_U_33
_atom_site_aniso_U_12
_atom_site_aniso_U_13
_atom_site_aniso_U_23
Cu1 0.0247(3) 0.0409(4) 0.0204(3) 0.0012(2) 0.0093(2) -0.0022(2)
Cu2 0.0286(3) 0.0300(3) 0.0345(3) 0.0029(3) 0.0174(3) 0.0028(3)
Cu3 0.0335(3) 0.0321(3) 0.0262(3) -0.0009(3) 0.0159(3) -0.0019(2)
Cu4 0.0275(3) 0.0310(3) 0.0314(3) 0.0025(3) 0.0042(3) -0.0025(3)
N1 0.030(2) 0.037(2) 0.027(2) 0.005(2) 0.0130(18) -0.0014(19)
N2 0.029(2) 0.037(3) 0.034(2) 0.0032(19) 0.016(2) 0.0004(19)
N3 0.043(3) 0.071(4) 0.032(3) 0.011(3) 0.008(2) 0.001(3)
N4 0.060(4) 0.073(4) 0.049(3) 0.032(3) -0.009(3) -0.021(3)
N5 0.034(2) 0.075(4) 0.027(2) 0.002(3) 0.011(2) -0.005(3)
N6 0.034(3) 0.187(8) 0.035(3) -0.018(4) 0.007(3) -0.033(4)
N7 0.068(4) 0.061(4) 0.036(3) 0.002(3) 0.012(3) -0.005(3)
N8 0.031(2) 0.039(3) 0.034(2) 0.0049(19) 0.019(2) 0.0023(19)
N9 0.033(2) 0.029(2) 0.027(2) -0.0008(18) 0.0085(19) -0.0018(17)
N10 0.030(3) 0.049(3) 0.051(3) 0.002(2) 0.001(2) -0.009(2)
N11 0.209(13) 0.149(11) 0.137(10) -0.064(10) 0.086(10) 0.025(8)
O1 0.057(3) 0.049(3) 0.041(2) -0.008(2) 0.026(2) 0.001(2)
O2 0.082(4) 0.055(3) 0.074(4) -0.011(3) 0.040(3) -0.002(3)
O3 0.032(2) 0.038(2) 0.050(2) 0.0044(17) 0.0190(19) 0.0130(18)
O4 0.041(2) 0.048(3) 0.055(3) 0.005(2) 0.026(2) 0.013(2)
O5 0.031(2) 0.041(2) 0.0235(18) -0.0053(16) 0.0125(16) -0.0067(15)
O6 0.0227(16) 0.033(2) 0.036(2) 0.0014(15) 0.0160(15) 0.0022(16)
O7 0.033(2) 0.033(2) 0.0261(18) 0.0073(16) 0.0091(16) -0.0001(15)
O8 0.0277(17) 0.039(2) 0.0195(16) 0.0022(15) 0.0110(14) -0.0009(15)
C1 0.049(4) 0.042(3) 0.038(3) -0.014(3) 0.026(3) -0.017(2)
C2 0.038(3) 0.038(3) 0.025(3) -0.006(2) 0.012(2) -0.012(2)
C3 0.079(5) 0.039(4) 0.055(4) -0.005(3) 0.035(4) -0.007(3)
C4 0.085(6) 0.055(5) 0.077(5) 0.009(4) 0.047(5) -0.021(4)
C5 0.079(6) 0.074(6) 0.082(6) 0.005(4) 0.059(5) -0.023(4)
C6 0.050(4) 0.054(4) 0.040(3) -0.001(3) 0.028(3) -0.012(3)
C7 0.025(3) 0.045(3) 0.060(4) 0.006(2) 0.020(3) 0.007(3)
C8 0.026(3) 0.046(3) 0.028(3) 0.006(2) 0.010(2) 0.000(2)
C9 0.043(4) 0.057(4) 0.050(4) 0.006(3) 0.028(3) -0.002(3)
C10 0.059(5) 0.066(5) 0.070(5) 0.008(4) 0.041(4) -0.018(4)
C11 0.057(4) 0.048(4) 0.086(5) 0.005(3) 0.043(4) -0.022(4)
C12 0.045(3) 0.036(3) 0.053(4) -0.002(3) 0.027(3) -0.007(3)
C13 0.052(5) 0.064(5) 0.116(7) -0.007(4) 0.033(5) 0.038(5)
C14 0.035(3) 0.041(3) 0.036(3) -0.001(2) 0.018(2) 0.009(2)
C15 0.083(6) 0.070(6) 0.135(9) 0.001(5) 0.074(7) 0.017(5)
C16 0.058(4) 0.045(4) 0.060(5) 0.006(3) 0.023(4) 0.004(3)
C17 0.036(3) 0.052(4) 0.022(3) 0.002(3) 0.005(2) -0.006(2)
C18 0.036(3) 0.038(3) 0.036(3) 0.006(2) 0.007(3) -0.006(2)
C19 0.033(3) 0.058(4) 0.034(3) 0.003(3) 0.019(3) 0.000(3)
C20 0.039(3) 0.048(4) 0.032(3) -0.006(3) 0.007(3) -0.004(3)
C21 0.033(3) 0.058(3) 0.024(3) 0.001(3) 0.015(2) -0.006(3)
C22 0.036(3) 0.043(3) 0.028(3) -0.004(2) 0.018(2) -0.004(2)
C23 0.055(4) 0.063(4) 0.041(3) -0.005(3) 0.030(3) -0.014(3)
C24 0.075(5) 0.058(5) 0.066(5) 0.004(4) 0.052(4) -0.013(3)
C25 0.062(5) 0.056(4) 0.065(5) 0.011(3) 0.044(4) 0.006(3)
C26 0.040(3) 0.046(3) 0.044(3) 0.009(3) 0.023(3) 0.005(3)
C27 0.043(3) 0.035(3) 0.026(3) 0.008(2) 0.010(2) 0.006(2)
C28 0.033(3) 0.029(3) 0.035(3) 0.003(2) 0.015(2) 0.004(2)
C29 0.052(4) 0.041(3) 0.046(3) 0.014(3) 0.019(3) 0.008(3)
C30 0.061(4) 0.044(4) 0.061(4) 0.017(3) 0.029(4) -0.008(3)
C31 0.064(4) 0.040(3) 0.045(4) -0.005(3) 0.030(3) -0.013(3)
C32 0.046(4) 0.039(3) 0.037(3) -0.006(3) 0.011(3) -0.010(3)
C33 0.091(7) 0.088(7) 0.054(5) -0.002(5) 0.009(5) -0.017(5)
C34 0.077(6) 0.108(8) 0.059(5) -0.009(6) 0.027(5) 0.012(5)

loop_
_atom_type_symbol
_atom_type_description
_atom_type_scat_dispersion_real
_atom_type_scat_dispersion_imag
_atom_type_scat_source
C C 0.0033 0.0016 'International Tables Vol C Tables 4.2.6.8 and 6.1.1.4'
H H 0.0000 0.0000 'International Tables Vol C Tables 4.2.6.8 and 6.1.1.4'
N N 0.0061 0.0033 'International Tables Vol C Tables 4.2.6.8 and 6.1.1.4'
O O 0.0106 0.0060 'International Tables Vol C Tables 4.2.6.8 and 6.1.1.4'
Cu Cu 0.3201 1.2651 'International Tables Vol C Tables 4.2.6.8 and 6.1.1.4'

loop_
_geom_angle_atom_site_label_1
_geom_angle_atom_site_label_2
_geom_angle_atom_site_label_3
_geom_angle_site_symmetry_1
_geom_angle_site_symmetry_3
_geom_angle
O5 Cu1 N5 . . 93.67(18)
O5 Cu1 O8 . . 89.70(14)
N5 Cu1 O8 . . 174.6(2)
O5 Cu1 N8 . . 166.61(17)
N5 Cu1 N8 . . 95.2(2)
O8 Cu1 N8 . . 80.78(17)
O5 Cu1 O4 . . 89.71(16)
N5 Cu1 O4 . . 97.1(2)
O8 Cu1 O4 . . 87.14(15)
N8 Cu1 O4 . . 99.13(18)
O5 Cu1 O7 . . 69.31(13)
N5 Cu1 O7 . . 102.24(18)
O8 Cu1 O7 . . 74.97(13)
N8 Cu1 O7 . . 98.93(16)
O4 Cu1 O7 . . 152.08(13)
O8 Cu2 O6 . . 85.54(15)
O8 Cu2 O3 . . 98.44(16)
O6 Cu2 O3 . . 169.77(16)
O8 Cu2 N2 . . 167.28(17)
O6 Cu2 N2 . . 81.89(17)
O3 Cu2 N2 . . 93.66(18)
O8 Cu2 O5 . . 75.24(12)
O6 Cu2 O5 . . 78.84(13)
O3 Cu2 O5 . . 93.00(14)
N2 Cu2 O5 . . 100.34(15)
O7 Cu3 O1 . . 97.74(17)
O7 Cu3 O5 . . 85.61(15)
O1 Cu3 O5 . . 169.88(18)
O7 Cu3 N1 . . 165.76(17)
O1 Cu3 N1 . . 94.31(19)
O5 Cu3 N1 . . 81.26(17)
O7 Cu3 N3 . . 91.84(18)
O1 Cu3 N3 . . 94.4(2)
O5 Cu3 N3 . . 95.04(18)
N1 Cu3 N3 . . 94.76(18)
O7 Cu3 O6 . . 73.90(14)
O1 Cu3 O6 . . 93.35(15)
O5 Cu3 O6 . . 78.35(13)
N1 Cu3 O6 . . 97.92(15)
N3 Cu3 O6 . . 164.58(16)
O7 Cu4 N10 . 1_656 175.8(2)
O7 Cu4 O6 . . 89.15(14)
N10 Cu4 O6 1_656 . 94.75(18)
O7 Cu4 N9 . . 80.91(16)
N10 Cu4 N9 1_656 . 95.0(2)
O6 Cu4 N9 . . 167.46(16)
O7 Cu4 O2 . . 85.08(17)
N10 Cu4 O2 1_656 . 96.7(2)
O6 Cu4 O2 . . 86.37(17)
N9 Cu4 O2 . . 100.27(19)
O7 Cu4 O8 . . 77.75(13)
N10 Cu4 O8 1_656 . 102.05(19)
O6 Cu4 O8 . . 71.18(13)
N9 Cu4 O8 . . 99.06(16)
O2 Cu4 O8 . . 151.68(15)
C6 N1 C2 . . 120.0(5)
C6 N1 Cu3 . . 127.0(4)
C2 N1 Cu3 . . 113.0(3)
C12 N2 C8 . . 120.3(5)
C12 N2 Cu2 . . 126.9(4)
C8 N2 Cu2 . . 112.7(4)
C17 N3 Cu3 . . 150.0(5)
C18 N4 C17 . . 123.2(6)
C19 N5 Cu1 . . 164.6(5)
C19 N6 C20 . . 124.8(6)
C22 N8 C26 . . 119.5(5)
C22 N8 Cu1 . . 113.3(4)
C26 N8 Cu1 . . 127.2(4)
C32 N9 C28 . . 118.0(5)
C32 N9 Cu4 . . 128.6(4)
C28 N9 Cu4 . . 113.4(3)
C18 N10 Cu4 . 1_454 165.5(5)
C16 O1 Cu3 . . 130.2(5)
C16 O2 Cu4 . . 126.5(5)
C14 O3 Cu2 . . 127.6(4)
C14 O4 Cu1 . . 127.1(4)
C1 O5 Cu1 . . 126.1(3)
C1 O5 Cu3 . . 111.5(3)
Cu1 O5 Cu3 . . 113.19(19)
C1 O5 Cu2 . . 114.0(3)
Cu1 O5 Cu2 . . 84.88(12)
Cu3 O5 Cu2 . . 101.31(14)
C7 O6 Cu2 . . 112.9(3)
C7 O6 Cu4 . . 126.6(3)
Cu2 O6 Cu4 . . 110.52(16)
C7 O6 Cu3 . . 113.8(3)
Cu2 O6 Cu3 . . 101.10(13)
Cu4 O6 Cu3 . . 86.02(12)
C27 O7 Cu3 . . 126.8(3)
C27 O7 Cu4 . . 113.9(3)
Cu3 O7 Cu4 . . 105.90(18)
C27 O7 Cu1 . . 112.8(3)
Cu3 O7 Cu1 . . 90.69(14)
Cu4 O7 Cu1 . . 102.15(14)
C21 O8 Cu2 . . 125.3(3)
C21 O8 Cu1 . . 111.0(3)
Cu2 O8 Cu1 . . 103.23(16)
C21 O8 Cu4 . . 117.6(3)
Cu2 O8 Cu4 . . 91.67(13)
Cu1 O8 Cu4 . . 104.99(14)
O5 C1 C2 . . 109.7(5)
O5 C1 H1A . . 109.7
C2 C1 H1A . . 109.7
O5 C1 H1B . . 109.7
C2 C1 H1B . . 109.7
H1A C1 H1B . . 108.2
N1 C2 C3 . . 121.1(6)
N1 C2 C1 . . 115.1(5)
C3 C2 C1 . . 123.8(6)
C2 C3 C4 . . 119.1(7)
C2 C3 H3 . . 120.4
C4 C3 H3 . . 120.4
C5 C4 C3 . . 118.7(7)
C5 C4 H4 . . 120.6
C3 C4 H4 . . 120.6
C4 C5 C6 . . 120.2(7)
C4 C5 H5 . . 119.9
C6 C5 H5 . . 119.9
N1 C6 C5 . . 120.9(6)
N1 C6 H6 . . 119.5
C5 C6 H6 . . 119.5
O6 C7 C8 . . 109.0(5)
O6 C7 H7A . . 109.9
C8 C7 H7A . . 109.9
O6 C7 H7B . . 109.9
C8 C7 H7B . . 109.9
H7A C7 H7B . . 108.3
N2 C8 C9 . . 120.5(6)
N2 C8 C7 . . 116.1(5)
C9 C8 C7 . . 123.4(6)
C10 C9 C8 . . 119.4(7)
C10 C9 H9 . . 120.3
C8 C9 H9 . . 120.3
C9 C10 C11 . . 119.3(6)
C9 C10 H10 . . 120.3
C11 C10 H10 . . 120.3
C12 C11 C10 . . 118.8(7)
C12 C11 H11 . . 120.6
C10 C11 H11 . . 120.6
N2 C12 C11 . . 121.7(6)
N2 C12 H12 . . 119.2
C11 C12 H12 . . 119.2
C14 C13 H13A . . 109.5
C14 C13 H13B . . 109.5
H13A C13 H13B . . 109.5
C14 C13 H13C . . 109.5
H13A C13 H13C . . 109.5
H13B C13 H13C . . 109.5
O4 C14 O3 . . 126.6(5)
O4 C14 C13 . . 118.4(6)
O3 C14 C13 . . 115.0(5)
C16 C15 H15A . . 109.5
C16 C15 H15B . . 109.5
H15A C15 H15B . . 109.5
C16 C15 H15C . . 109.5
H15A C15 H15C . . 109.5
H15B C15 H15C . . 109.5
O1 C16 O2 . . 124.1(7)
O1 C16 C15 . . 114.4(7)
O2 C16 C15 . . 121.5(7)
N3 C17 N4 . . 172.5(6)
N10 C18 N4 . . 172.2(6)
N5 C19 N6 . . 172.4(7)
N7 C20 N6 . . 171.8(7)
O8 C21 C22 . . 108.8(4)
O8 C21 H21A . . 109.9
C22 C21 H21A . . 109.9
O8 C21 H21B . . 109.9
C22 C21 H21B . . 109.9
H21A C21 H21B . . 108.3
N8 C22 C23 . . 121.3(5)
N8 C22 C21 . . 114.8(5)
C23 C22 C21 . . 123.9(5)
C24 C23 C22 . . 119.2(6)
C24 C23 H23 . . 120.4
C22 C23 H23 . . 120.4
C23 C24 C25 . . 119.2(6)
C23 C24 H24 . . 120.4
C25 C24 H24 . . 120.4
C26 C25 C24 . . 119.1(7)
C26 C25 H25 . . 120.4
C24 C25 H25 . . 120.4
N8 C26 C25 . . 121.6(6)
N8 C26 H26 . . 119.2
C25 C26 H26 . . 119.2
O7 C27 C28 . . 110.0(4)
O7 C27 H27A . . 109.7
C28 C27 H27A . . 109.7
O7 C27 H27B . . 109.7
C28 C27 H27B . . 109.7
H27A C27 H27B . . 108.2
N9 C28 C29 . . 121.1(5)
N9 C28 C27 . . 114.8(5)
C29 C28 C27 . . 124.1(5)
C30 C29 C28 . . 119.3(6)
C30 C29 H29 . . 120.4
C28 C29 H29 . . 120.4
C31 C30 C29 . . 119.4(6)
C31 C30 H30 . . 120.3
C29 C30 H30 . . 120.3
C32 C31 C30 . . 118.5(6)
C32 C31 H31 . . 120.7
C30 C31 H31 . . 120.7
N9 C32 C31 . . 123.7(6)
N9 C32 H32 . . 118.1
C31 C32 H32 . . 118.1
C34 C33 H33A . . 109.5
C34 C33 H33B . . 109.5
H33A C33 H33B . . 109.5
C34 C33 H33C . . 109.5
H33A C33 H33C . . 109.5
H33B C33 H33C . . 109.5
N11 C34 C33 . . 178.5(12)

loop_
_geom_bond_atom_site_label_1
_geom_bond_atom_site_label_2
_geom_bond_site_symmetry_2
_geom_bond_distance
_geom_bond_publ_flag
Cu1 O5 . 1.957(4) yes
Cu1 N5 . 1.967(5) yes
Cu1 O8 . 1.973(3) yes
Cu1 N8 . 1.998(5) yes
Cu1 O4 . 2.321(4) yes
Cu1 O7 . 2.612(4) yes
Cu2 O8 . 1.935(4) yes
Cu2 O6 . 1.955(4) yes
Cu2 O3 . 1.957(4) yes
Cu2 N2 . 2.003(5) yes
Cu2 O5 . 2.538(3) yes
Cu2 N7 1_656 2.497(6) yes
Cu3 O7 . 1.941(4) yes
Cu3 O1 . 1.956(4) yes
Cu3 O5 . 1.964(4) yes
Cu3 N1 . 2.008(4) yes
Cu3 N3 . 2.389(5) yes
Cu3 O6 . 2.551(3) yes
Cu4 O7 . 1.951(4) yes
Cu4 N10 1_656 1.954(5) yes
Cu4 O6 . 1.958(4) yes
Cu4 N9 . 2.015(5) yes
Cu4 O2 . 2.448(6) yes
Cu4 O8 . 2.514(4) yes
N1 C6 . 1.334(7) ?
N1 C2 . 1.336(7) ?
N2 C12 . 1.334(7) ?
N2 C8 . 1.339(7) ?
N3 C17 . 1.130(8) ?
N4 C18 . 1.287(7) ?
N4 C17 . 1.301(8) ?
N5 C19 . 1.137(7) ?
N6 C19 . 1.275(8) ?
N6 C20 . 1.300(8) ?
N7 C20 . 1.136(8) ?
N8 C22 . 1.345(7) ?
N8 C26 . 1.358(7) ?
N9 C32 . 1.337(7) ?
N9 C28 . 1.347(7) ?
N10 C18 . 1.145(7) ?
N10 Cu4 1_454 1.954(5) ?
N11 C34 . 1.142(14) ?
O1 C16 . 1.271(8) ?
O2 C16 . 1.293(9) ?
O3 C14 . 1.272(7) ?
O4 C14 . 1.238(7) ?
O5 C1 . 1.400(6) ?
O6 C7 . 1.411(6) ?
O7 C27 . 1.393(6) ?
O8 C21 . 1.406(6) ?
C1 C2 . 1.493(8) ?
C1 H1A . 0.9700 ?
C1 H1B . 0.9700 ?
C2 C3 . 1.381(9) ?
C3 C4 . 1.391(11) ?
C3 H3 . 0.9300 ?
C4 C5 . 1.352(11) ?
C4 H4 . 0.9300 ?
C5 C6 . 1.384(9) ?
C5 H5 . 0.9300 ?
C6 H6 . 0.9300 ?
C7 C8 . 1.508(8) ?
C7 H7A . 0.9700 ?
C7 H7B . 0.9700 ?
C8 C9 . 1.380(8) ?
C9 C10 . 1.378(10) ?
C9 H9 . 0.9300 ?
C10 C11 . 1.377(10) ?
C10 H10 . 0.9300 ?
C11 C12 . 1.373(9) ?
C11 H11 . 0.9300 ?
C12 H12 . 0.9300 ?
C13 C14 . 1.498(9) ?
C13 H13A . 0.9600 ?
C13 H13B . 0.9600 ?
C13 H13C . 0.9600 ?
C15 C16 . 1.557(11) ?
C15 H15A . 0.9600 ?
C15 H15B . 0.9600 ?
C15 H15C . 0.9600 ?
C21 C22 . 1.493(8) ?
C21 H21A . 0.9700 ?
C21 H21B . 0.9700 ?
C22 C23 . 1.398(8) ?
C23 C24 . 1.377(10) ?
C23 H23 . 0.9300 ?
C24 C25 . 1.397(10) ?
C24 H24 . 0.9300 ?
C25 C26 . 1.377(9) ?
C25 H25 . 0.9300 ?
C26 H26 . 0.9300 ?
C27 C28 . 1.496(8) ?
C27 H27A . 0.9700 ?
C27 H27B . 0.9700 ?
C28 C29 . 1.390(8) ?
C29 C30 . 1.371(9) ?
C29 H29 . 0.9300 ?
C30 C31 . 1.372(9) ?
C30 H30 . 0.9300 ?
C31 C32 . 1.357(9) ?
C31 H31 . 0.9300 ?
C32 H32 . 0.9300 ?
C33 C34 . 1.400(14) ?
C33 H33A . 0.9600 ?
C33 H33B . 0.9600 ?
C33 H33C . 0.9600 ?

loop_
_geom_torsion_atom_site_label_1
_geom_torsion_atom_site_label_2
_geom_torsion_atom_site_label_3
_geom_torsion_atom_site_label_4
_geom_torsion_site_symmetry_1
_geom_torsion
O7 Cu3 N1 C6 . -142.2(7)
O1 Cu3 N1 C6 . 5.6(5)
O5 Cu3 N1 C6 . -165.2(5)
N3 Cu3 N1 C6 . 100.4(5)
O6 Cu3 N1 C6 . -88.4(5)
O7 Cu3 N1 C2 . 35.5(9)
O1 Cu3 N1 C2 . -176.6(4)
O5 Cu3 N1 C2 . 12.5(4)
N3 Cu3 N1 C2 . -81.9(4)
O6 Cu3 N1 C2 . 89.4(4)
O8 Cu2 N2 C12 . -159.7(6)
O6 Cu2 N2 C12 . -168.3(5)
O3 Cu2 N2 C12 . 2.4(5)
O5 Cu2 N2 C12 . -91.3(5)
O8 Cu2 N2 C8 . 21.4(10)
O6 Cu2 N2 C8 . 12.8(4)
O3 Cu2 N2 C8 . -176.4(4)
O5 Cu2 N2 C8 . 89.9(4)
O7 Cu3 N3 C17 . 10.9(11)
O1 Cu3 N3 C17 . -87.0(11)
O5 Cu3 N3 C17 . 96.7(11)
N1 Cu3 N3 C17 . 178.3(11)
O6 Cu3 N3 C17 . 33.0(15)
O5 Cu1 N5 C19 . 14(2)
N8 Cu1 N5 C19 . -176(2)
O4 Cu1 N5 C19 . -76(2)
O7 Cu1 N5 C19 . 84(2)
O5 Cu1 N8 C22 . -59.7(9)
N5 Cu1 N8 C22 . 169.1(4)
O8 Cu1 N8 C22 . -14.5(4)
O4 Cu1 N8 C22 . 71.0(4)
O7 Cu1 N8 C22 . -87.6(4)
O5 Cu1 N8 C26 . 117.7(8)
N5 Cu1 N8 C26 . -13.5(5)
O8 Cu1 N8 C26 . 162.8(5)
O4 Cu1 N8 C26 . -111.6(5)
O7 Cu1 N8 C26 . 89.8(5)
O7 Cu4 N9 C32 . 166.3(5)
N10 Cu4 N9 C32 1_656 -12.7(6)
O6 Cu4 N9 C32 . 128.4(7)
O2 Cu4 N9 C32 . -110.4(5)
O8 Cu4 N9 C32 . 90.4(5)
O7 Cu4 N9 C28 . -11.8(4)
N10 Cu4 N9 C28 1_656 169.2(4)
O6 Cu4 N9 C28 . -49.7(10)
O2 Cu4 N9 C28 . 71.4(4)
O8 Cu4 N9 C28 . -87.8(4)
O7 Cu3 O1 C16 . 40.5(6)
O5 Cu3 O1 C16 . -68.3(12)
N1 Cu3 O1 C16 . -132.0(6)
N3 Cu3 O1 C16 . 132.9(6)
O6 Cu3 O1 C16 . -33.7(6)
O7 Cu4 O2 C16 . -39.1(6)
N10 Cu4 O2 C16 1_656 144.7(6)
O6 Cu4 O2 C16 . 50.3(6)
N9 Cu4 O2 C16 . -119.0(6)
O8 Cu4 O2 C16 . 13.4(8)
O8 Cu2 O3 C14 . 38.0(5)
O6 Cu2 O3 C14 . -74.3(11)
N2 Cu2 O3 C14 . -138.1(5)
O5 Cu2 O3 C14 . -37.5(5)
O5 Cu1 O4 C14 . 48.7(5)
N5 Cu1 O4 C14 . 142.3(5)
O8 Cu1 O4 C14 . -41.0(5)
N8 Cu1 O4 C14 . -121.2(5)
O7 Cu1 O4 C14 . 8.5(7)
N5 Cu1 O5 C1 . -50.3(5)
O8 Cu1 O5 C1 . 134.0(4)
N8 Cu1 O5 C1 . 178.4(7)
O4 Cu1 O5 C1 . 46.8(4)
O7 Cu1 O5 C1 . -152.0(5)
N5 Cu1 O5 Cu3 . 93.4(2)
O8 Cu1 O5 Cu3 . -82.33(19)
N8 Cu1 O5 Cu3 . -37.9(8)
O4 Cu1 O5 Cu3 . -169.47(19)
O7 Cu1 O5 Cu3 . -8.30(14)
N5 Cu1 O5 Cu2 . -166.47(19)
O8 Cu1 O5 Cu2 . 17.79(13)
N8 Cu1 O5 Cu2 . 62.2(8)
O4 Cu1 O5 Cu2 . -69.35(13)
O7 Cu1 O5 Cu2 . 91.82(12)
O7 Cu3 O5 C1 . 159.6(4)
O1 Cu3 O5 C1 . -90.6(10)
N1 Cu3 O5 C1 . -25.9(4)
N3 Cu3 O5 C1 . 68.1(4)
O6 Cu3 O5 C1 . -126.0(4)
O7 Cu3 O5 Cu1 . 10.51(18)
O1 Cu3 O5 Cu1 . 120.3(9)
N1 Cu3 O5 Cu1 . -175.0(2)
N3 Cu3 O5 Cu1 . -81.0(2)
O6 Cu3 O5 Cu1 . 84.96(17)
O7 Cu3 O5 Cu2 . -78.73(15)
O1 Cu3 O5 Cu2 . 31.1(10)
N1 Cu3 O5 Cu2 . 95.74(16)
N3 Cu3 O5 Cu2 . -170.20(16)
O6 Cu3 O5 Cu2 . -4.28(12)
O8 Cu2 O5 C1 . -146.3(4)
O6 Cu2 O5 C1 . 125.5(4)
O3 Cu2 O5 C1 . -48.3(4)
N2 Cu2 O5 C1 . 46.0(4)
O8 Cu2 O5 Cu1 . -18.80(14)
O6 Cu2 O5 Cu1 . -107.08(16)
O3 Cu2 O5 Cu1 . 79.14(16)
N2 Cu2 O5 Cu1 . 173.42(16)
O8 Cu2 O5 Cu3 . 93.86(17)
O6 Cu2 O5 Cu3 . 5.58(16)
O3 Cu2 O5 Cu3 . -168.20(17)
N2 Cu2 O5 Cu3 . -73.9(2)
O8 Cu2 O6 C7 . 157.9(4)
O3 Cu2 O6 C7 . -88.8(9)
N2 Cu2 O6 C7 . -24.0(4)
O5 Cu2 O6 C7 . -126.3(4)
O8 Cu2 O6 Cu4 . 9.77(16)
O3 Cu2 O6 Cu4 . 123.1(8)
N2 Cu2 O6 Cu4 . -172.1(2)
O5 Cu2 O6 Cu4 . 85.59(16)
O8 Cu2 O6 Cu3 . -80.10(14)
O3 Cu2 O6 Cu3 . 33.2(9)
N2 Cu2 O6 Cu3 . 98.00(17)
O5 Cu2 O6 Cu3 . -4.29(12)
O7 Cu4 O6 C7 . 132.1(4)
N10 Cu4 O6 C7 1_656 -49.5(5)
N9 Cu4 O6 C7 . 169.4(7)
O2 Cu4 O6 C7 . 46.9(4)
O8 Cu4 O6 C7 . -150.6(4)
O7 Cu4 O6 Cu2 . -85.25(18)
N10 Cu4 O6 Cu2 1_656 93.2(2)
N9 Cu4 O6 Cu2 . -47.9(8)
O2 Cu4 O6 Cu2 . -170.37(19)
O8 Cu4 O6 Cu2 . -7.91(13)
O7 Cu4 O6 Cu3 . 15.12(13)
N10 Cu4 O6 Cu3 1_656 -166.41(19)
N9 Cu4 O6 Cu3 . 52.5(8)
O2 Cu4 O6 Cu3 . -70.00(15)
O8 Cu4 O6 Cu3 . 92.46(11)
O7 Cu3 O6 C7 . -144.4(4)
O1 Cu3 O6 C7 . -47.3(4)
O5 Cu3 O6 C7 . 126.9(4)
N1 Cu3 O6 C7 . 47.6(4)
N3 Cu3 O6 C7 . -167.4(6)
O7 Cu3 O6 Cu2 . 94.31(18)
O1 Cu3 O6 Cu2 . -168.59(18)
O5 Cu3 O6 Cu2 . 5.56(16)
N1 Cu3 O6 Cu2 . -73.76(18)
N3 Cu3 O6 Cu2 . 71.3(7)
O7 Cu3 O6 Cu4 . -15.83(14)
O1 Cu3 O6 Cu4 . 81.26(17)
O5 Cu3 O6 Cu4 . -104.59(15)
N1 Cu3 O6 Cu4 . 176.09(16)
N3 Cu3 O6 Cu4 . -38.8(7)
O1 Cu3 O7 C27 . 62.8(5)
O5 Cu3 O7 C27 . -126.8(5)
N1 Cu3 O7 C27 . -149.5(7)
N3 Cu3 O7 C27 . -31.8(5)
O6 Cu3 O7 C27 . 154.1(5)
O1 Cu3 O7 Cu4 . -74.8(2)
O5 Cu3 O7 Cu4 . 95.63(18)
N1 Cu3 O7 Cu4 . 72.9(8)
N3 Cu3 O7 Cu4 . -169.5(2)
O6 Cu3 O7 Cu4 . 16.50(14)
O1 Cu3 O7 Cu1 . -177.61(14)
O5 Cu3 O7 Cu1 . -7.21(13)
N1 Cu3 O7 Cu1 . -30.0(7)
N3 Cu3 O7 Cu1 . 87.70(16)
O6 Cu3 O7 Cu1 . -86.34(12)
O6 Cu4 O7 C27 . -164.6(4)
N9 Cu4 O7 C27 . 23.1(4)
O2 Cu4 O7 C27 . -78.2(4)
O8 Cu4 O7 C27 . 124.5(4)
O6 Cu4 O7 Cu3 . -20.83(18)
N9 Cu4 O7 Cu3 . 166.8(2)
O2 Cu4 O7 Cu3 . 65.60(19)
O8 Cu4 O7 Cu3 . -91.75(17)
O6 Cu4 O7 Cu1 . 73.43(15)
N9 Cu4 O7 Cu1 . -98.91(17)
O2 Cu4 O7 Cu1 . 159.85(17)
O8 Cu4 O7 Cu1 . 2.51(12)
O5 Cu1 O7 C27 . 138.6(3)
N5 Cu1 O7 C27 . 49.3(4)
O8 Cu1 O7 C27 . -125.9(3)
N8 Cu1 O7 C27 . -48.1(4)
O4 Cu1 O7 C27 . -177.8(3)
O5 Cu1 O7 Cu3 . 7.72(13)
N5 Cu1 O7 Cu3 . -81.6(2)
O8 Cu1 O7 Cu3 . 103.20(16)
N8 Cu1 O7 Cu3 . -178.93(16)
O4 Cu1 O7 Cu3 . 51.3(3)
O5 Cu1 O7 Cu4 . -98.72(17)
N5 Cu1 O7 Cu4 . 171.96(19)
O8 Cu1 O7 Cu4 . -3.23(16)
N8 Cu1 O7 Cu4 . 74.64(19)
O4 Cu1 O7 Cu4 . -55.1(3)
O6 Cu2 O8 C21 . -133.2(4)
O3 Cu2 O8 C21 . 56.3(4)
N2 Cu2 O8 C21 . -141.8(7)
O5 Cu2 O8 C21 . 147.2(4)
O6 Cu2 O8 Cu1 . 98.70(16)
O3 Cu2 O8 Cu1 . -71.81(17)
N2 Cu2 O8 Cu1 . 90.2(7)
O5 Cu2 O8 Cu1 . 19.09(13)
O6 Cu2 O8 Cu4 . -7.12(12)
O3 Cu2 O8 Cu4 . -177.63(14)
N2 Cu2 O8 Cu4 . -15.7(8)
O5 Cu2 O8 Cu4 . -86.73(12)
O5 Cu1 O8 C21 . -160.7(4)
N8 Cu1 O8 C21 . 28.7(4)
O4 Cu1 O8 C21 . -71.0(4)
O7 Cu1 O8 C21 . 130.6(4)
O5 Cu1 O8 Cu2 . -24.21(17)
N8 Cu1 O8 Cu2 . 165.2(2)
O4 Cu1 O8 Cu2 . 65.51(17)
O7 Cu1 O8 Cu2 . -92.85(16)
O5 Cu1 O8 Cu4 . 71.17(16)
N8 Cu1 O8 Cu4 . -99.37(18)
O4 Cu1 O8 Cu4 . 160.90(16)
O7 Cu1 O8 Cu4 . 2.54(12)
O7 Cu4 O8 C21 . -127.3(3)
N10 Cu4 O8 C21 1_656 48.4(4)
O6 Cu4 O8 C21 . 139.4(3)
N9 Cu4 O8 C21 . -48.8(3)
O2 Cu4 O8 C21 . 178.7(4)
O7 Cu4 O8 Cu2 . 100.81(15)
N10 Cu4 O8 Cu2 1_656 -83.47(19)
O6 Cu4 O8 Cu2 . 7.49(13)
N9 Cu4 O8 Cu2 . 179.37(14)
O2 Cu4 O8 Cu2 . 46.8(4)
O7 Cu4 O8 Cu1 . -3.36(16)
N10 Cu4 O8 Cu1 1_656 172.4(2)
O6 Cu4 O8 Cu1 . -96.68(17)
N9 Cu4 O8 Cu1 . 75.20(18)
O2 Cu4 O8 Cu1 . -57.3(4)
Cu1 O5 C1 C2 . 177.7(3)
Cu3 O5 C1 C2 . 33.4(6)
Cu2 O5 C1 C2 . -80.5(5)
C6 N1 C2 C3 . 0.3(8)
Cu3 N1 C2 C3 . -177.6(5)
C6 N1 C2 C1 . -179.4(5)
Cu3 N1 C2 C1 . 2.7(6)
O5 C1 C2 N1 . -23.7(7)
O5 C1 C2 C3 . 156.6(6)
N1 C2 C3 C4 . 0.1(10)
C1 C2 C3 C4 . 179.7(6)
C2 C3 C4 C5 . -0.6(12)
C3 C4 C5 C6 . 0.8(13)
C2 N1 C6 C5 . -0.1(9)
Cu3 N1 C6 C5 . 177.5(5)
C4 C5 C6 N1 . -0.4(12)
Cu2 O6 C7 C8 . 29.2(6)
Cu4 O6 C7 C8 . 171.1(3)
Cu3 O6 C7 C8 . -85.4(5)
C12 N2 C8 C9 . 0.2(8)
Cu2 N2 C8 C9 . 179.1(4)
C12 N2 C8 C7 . -178.9(5)
Cu2 N2 C8 C7 . 0.1(6)
O6 C7 C8 N2 . -18.9(7)
O6 C7 C8 C9 . 162.0(5)
N2 C8 C9 C10 . -0.2(9)
C7 C8 C9 C10 . 178.8(6)
C8 C9 C10 C11 . 0.1(11)
C9 C10 C11 C12 . -0.1(11)
C8 N2 C12 C11 . -0.2(9)
Cu2 N2 C12 C11 . -179.0(5)
C10 C11 C12 N2 . 0.2(11)
Cu1 O4 C14 O3 . 8.5(9)
Cu1 O4 C14 C13 . -173.0(5)
Cu2 O3 C14 O4 . -6.1(9)
Cu2 O3 C14 C13 . 175.3(5)
Cu3 O1 C16 O2 . -9.4(10)
Cu3 O1 C16 C15 . 169.3(5)
Cu4 O2 C16 O1 . 8.7(10)
Cu4 O2 C16 C15 . -169.9(5)
Cu2 O8 C21 C22 . -161.1(4)
Cu1 O8 C21 C22 . -36.3(6)
Cu4 O8 C21 C22 . 84.6(5)
C26 N8 C22 C23 . 1.3(8)
Cu1 N8 C22 C23 . 178.9(5)
C26 N8 C22 C21 . -179.4(5)
Cu1 N8 C22 C21 . -1.8(6)
O8 C21 C22 N8 . 25.0(7)
O8 C21 C22 C23 . -155.8(5)
N8 C22 C23 C24 . -2.6(9)
C21 C22 C23 C24 . 178.3(6)
C22 C23 C24 C25 . 2.2(10)
C23 C24 C25 C26 . -0.5(10)
C22 N8 C26 C25 . 0.3(9)
Cu1 N8 C26 C25 . -176.9(5)
C24 C25 C26 N8 . -0.7(10)
Cu3 O7 C27 C28 . -163.7(4)
Cu4 O7 C27 C28 . -28.8(6)
Cu1 O7 C27 C28 . 87.0(5)
C32 N9 C28 C29 . -0.2(8)
Cu4 N9 C28 C29 . 178.2(5)
C32 N9 C28 C27 . -179.1(5)
Cu4 N9 C28 C27 . -0.7(6)
O7 C27 C28 N9 . 18.9(7)
O7 C27 C28 C29 . -160.0(6)
N9 C28 C29 C30 . 0.2(10)
C27 C28 C29 C30 . 179.0(6)
C28 C29 C30 C31 . 0.2(11)
C29 C30 C31 C32 . -0.7(11)
C28 N9 C32 C31 . -0.4(9)
Cu4 N9 C32 C31 . -178.5(5)
C30 C31 C32 N9 . 0.8(10)
